data_4000831
loop_
_publ_author_name
'Fateeva, Alexandra'
'Devautour-Vinot, Sabine'
'Heymans, Nicolas'
'Devic, Thomas'
'Gren\`eche, Jean-Marc'
'Wuttke, Stefan'
'Miller, Stuart'
'Lago, Ana'
'Serre, Christian'
'De Weireld, Guy'
'Maurin, Guillaume'
'Vimont, Alexandre'
'F\'erey, G\'erard'

_publ_section_title
;
 Series of Porous 3-D Coordination Polymers Based on Iron(III) and
 Porphyrin Derivatives
;
_journal_issue 20
_journal_name_full 'Chemistry of Materials'
_journal_page_first 4641
_journal_paper_doi 10.1021/cm2025747
_journal_volume 23
_journal_year 2011
_chemical_formula_moiety C48H24RbFeN4NiO8
_chemical_formula_sum 'C24 H12 Fe0.5 N2 Ni0.5 O4 Rb0.5'
_chemical_formula_weight 492.37
_chemical_name_common Fe(NiPp-TC)Rb
_chemical_name_systematic
;
 ?
;
_space_group_IT_number 15
_symmetry_cell_setting monoclinic
_symmetry_space_group_name_Hall '-C 2yc'
_symmetry_space_group_name_H-M 'C 1 2/c 1'
_atom_sites_solution_hydrogens geom
_atom_sites_solution_primary direct
_atom_sites_solution_secondary difmap
_audit_creation_method SHELXL-97
_cell_angle_alpha 90.00
_cell_angle_beta 93.030(8)
_cell_angle_gamma 90.00
_cell_formula_units_Z 8
_cell_length_a 7.366(3)
_cell_length_b 25.065(10)
_cell_length_c 30.377(12)
_cell_measurement_reflns_used 7999
_cell_measurement_temperature 293(2)
_cell_measurement_theta_max 29.70
_cell_measurement_theta_min 1.34
_cell_volume 5601(4)
_computing_cell_refinement SAINT
_computing_data_collection SAINT
_computing_data_reduction SAINT
_computing_structure_refinement 'SHELXL-97 (Sheldrick, 2008)'
_computing_structure_solution 'SHELXS-97 (Sheldrick, 1997)'
_diffrn_ambient_temperature 293(2)
_diffrn_measured_fraction_theta_full 0.979
_diffrn_measured_fraction_theta_max 0.979
_diffrn_measurement_device_type 'CCD area detector'
_diffrn_measurement_method 'phi and omega scans'
_diffrn_radiation_monochromator graphite
_diffrn_radiation_source 'fine-focus sealed tube'
_diffrn_radiation_type MoK\a
_diffrn_radiation_wavelength 0.71073
_diffrn_reflns_av_R_equivalents 0.0943
_diffrn_reflns_av_sigmaI/netI 0.1675
_diffrn_reflns_limit_h_max 9
_diffrn_reflns_limit_h_min -10
_diffrn_reflns_limit_k_max 34
_diffrn_reflns_limit_k_min -34
_diffrn_reflns_limit_l_max 29
_diffrn_reflns_limit_l_min -42
_diffrn_reflns_number 19713
_diffrn_reflns_theta_full 29.70
_diffrn_reflns_theta_max 29.70
_diffrn_reflns_theta_min 1.34
_exptl_absorpt_coefficient_mu 1.504
_exptl_absorpt_correction_T_max 0.8891
_exptl_absorpt_correction_T_min 0.6210
_exptl_absorpt_correction_type multi-scan
_exptl_absorpt_process_details SADABS
_exptl_crystal_colour red
_exptl_crystal_density_diffrn 1.168
_exptl_crystal_density_method 'not measured'
_exptl_crystal_description prism
_exptl_crystal_F_000 1980
_exptl_crystal_size_max 0.35
_exptl_crystal_size_mid 0.15
_exptl_crystal_size_min 0.08
_refine_diff_density_max 0.689
_refine_diff_density_min -1.551
_refine_diff_density_rms 0.124
_refine_ls_extinction_method none
_refine_ls_goodness_of_fit_ref 0.861
_refine_ls_hydrogen_treatment constr
_refine_ls_matrix_type full
_refine_ls_number_parameters 287
_refine_ls_number_reflns 7792
_refine_ls_number_restraints 0
_refine_ls_restrained_S_all 0.861
_refine_ls_R_factor_all 0.1618
_refine_ls_R_factor_gt 0.0837
_refine_ls_shift/su_max 0.000
_refine_ls_shift/su_mean 0.000
_refine_ls_structure_factor_coef Fsqd
_refine_ls_weighting_details 'calc w=1/[\s^2^(Fo^2^)+(0.1337P)^2^+0.0000P] where P=(Fo^2^+2Fc^2^)/3'
_refine_ls_weighting_scheme calc
_refine_ls_wR_factor_gt 0.2193
_refine_ls_wR_factor_ref 0.2463
_reflns_number_gt 3057
_reflns_number_total 7792
_reflns_threshold_expression >2\s(I)
_cod_data_source_file cm2025747_si_002.cif
_cod_data_source_block MIL141_Rb_RT
_cod_original_sg_symbol_H-M C2/c
_cod_original_formula_sum 'C24 H12 Fe0.50 N2 Ni0.50 O4 Rb0.50'
_cod_database_code 4000831

loop_
_symmetry_equiv_pos_as_xyz
'x, y, z'
'-x, y, -z+1/2'
'x+1/2, y+1/2, z'
'-x+1/2, y+1/2, -z+1/2'
'-x, -y, -z'
'x, -y, z-1/2'
'-x+1/2, -y+1/2, -z'
'x+1/2, -y+1/2, z-1/2'

loop_
_atom_site_label
_atom_site_type_symbol
_atom_site_fract_x
_atom_site_fract_y
_atom_site_fract_z
_atom_site_U_iso_or_equiv
_atom_site_adp_type
_atom_site_occupancy
_atom_site_symmetry_multiplicity
_atom_site_calc_flag
_atom_site_refinement_flags
Rb1 Rb 0.0000 0.23635(5) 0.2500 0.1360(6) Uani 1 2 d S
Ni1 Ni 0.5000 0.0000 0.5000 0.0319(2) Uani 1 2 d S
Fe1 Fe -0.5000 -0.16221(4) 0.7500 0.0410(3) Uani 1 2 d S
N1 N 0.7085(5) 0.04872(15) 0.49898(12) 0.0378(9) Uani 1 1 d .
N2 N 0.4431(5) 0.02803(15) 0.55859(11) 0.0338(9) Uani 1 1 d .
C1 C 0.8296(7) 0.0556(2) 0.46565(16) 0.0498(14) Uani 1 1 d .
C2 C 0.9617(10) 0.0948(3) 0.4781(2) 0.090(3) Uani 1 1 d .
H2 H 1.0616 0.1041 0.4623 0.108 Uiso 1 1 calc R
C3 C 0.9181(10) 0.1160(3) 0.5163(2) 0.088(3) Uani 1 1 d .
H3 H 0.9760 0.1444 0.5310 0.105 Uiso 1 1 calc R
C4 C 0.7632(7) 0.0865(2) 0.53056(16) 0.0478(13) Uani 1 1 d .
C5 C 0.6814(7) 0.0966(2) 0.56948(15) 0.0431(12) Uani 1 1 d .
C6 C 0.5298(6) 0.0674(2) 0.58193(14) 0.0381(11) Uani 1 1 d .
C7 C 0.4477(7) 0.0747(2) 0.62401(16) 0.0541(15) Uani 1 1 d .
H7 H 0.4815 0.0996 0.6456 0.065 Uiso 1 1 calc R
C8 C 0.3150(7) 0.0390(2) 0.62565(16) 0.0482(13) Uani 1 1 d .
H8 H 0.2405 0.0337 0.6490 0.058 Uiso 1 1 calc R
C9 C 0.3074(6) 0.0102(2) 0.58497(13) 0.0372(11) Uani 1 1 d .
C10 C 0.1784(6) -0.0288(2) 0.57411(14) 0.0381(11) Uani 1 1 d .
C11 C 0.7602(8) 0.1384(2) 0.60064(17) 0.0526(14) Uani 1 1 d .
C12 C 0.6634(12) 0.1870(3) 0.6083(2) 0.081(2) Uani 1 1 d .
H12 H 0.5513 0.1938 0.5939 0.098 Uiso 1 1 calc R
C13 C 0.7427(16) 0.2234(3) 0.6380(3) 0.100(3) Uani 1 1 d .
H13 H 0.6811 0.2549 0.6435 0.120 Uiso 1 1 calc R
C14 C 0.9130(13) 0.2144(3) 0.6599(2) 0.082(2) Uani 1 1 d .
C15 C 1.0038(11) 0.1695(4) 0.6505(3) 0.102(3) Uani 1 1 d .
H15 H 1.1197 0.1642 0.6634 0.123 Uiso 1 1 calc R
C16 C 0.9305(9) 0.1308(3) 0.6221(2) 0.075(2) Uani 1 1 d .
H16 H 0.9952 0.0997 0.6174 0.091 Uiso 1 1 calc R
C17 C 1.0049(18) 0.2545(4) 0.6928(3) 0.113(4) Uani 1 1 d .
O1 O 0.8942(12) 0.2922(2) 0.70422(16) 0.134(3) Uani 1 1 d .
O2 O 1.1611(14) 0.2439(4) 0.7074(3) 0.210(5) Uani 1 1 d .
C18 C 0.0526(6) -0.0459(2) 0.60913(14) 0.0384(11) Uani 1 1 d .
C19 C -0.1340(7) -0.0342(2) 0.60451(16) 0.0508(14) Uani 1 1 d .
H19 H -0.1792 -0.0139 0.5808 0.061 Uiso 1 1 calc R
C20 C -0.2524(7) -0.0533(2) 0.63576(15) 0.0461(13) Uani 1 1 d .
H20 H -0.3761 -0.0460 0.6324 0.055 Uiso 1 1 calc R
C21 C -0.1856(6) -0.08266(19) 0.67116(14) 0.0375(11) Uani 1 1 d .
C22 C 0.0025(7) -0.0933(2) 0.67681(15) 0.0496(14) Uani 1 1 d .
H22 H 0.0482 -0.1129 0.7009 0.060 Uiso 1 1 calc R
C23 C 0.1189(7) -0.0738(3) 0.64569(17) 0.0558(15) Uani 1 1 d .
H23 H 0.2433 -0.0798 0.6497 0.067 Uiso 1 1 calc R
C24 C -0.3090(6) -0.10650(18) 0.70349(14) 0.0347(10) Uani 1 1 d .
O3 O -0.4786(4) -0.10021(14) 0.69958(11) 0.0489(9) Uani 1 1 d .
O4 O -0.2461(4) -0.13800(14) 0.73346(10) 0.0433(8) Uani 1 1 d .

loop_
_atom_site_aniso_label
_atom_site_aniso_U_11
_atom_site_aniso_U_22
_atom_site_aniso_U_33
_atom_site_aniso_U_23
_atom_site_aniso_U_13
_atom_site_aniso_U_12
Rb1 0.0972(10) 0.0895(10) 0.2193(19) 0.000 -0.0112(10) 0.000
Ni1 0.0313(4) 0.0422(5) 0.0229(4) -0.0043(4) 0.0096(3) -0.0058(4)
Fe1 0.0525(7) 0.0400(6) 0.0323(5) 0.000 0.0214(4) 0.000
N1 0.041(2) 0.046(2) 0.0278(19) -0.0049(17) 0.0130(16) -0.0100(18)
N2 0.031(2) 0.044(2) 0.0275(19) -0.0046(17) 0.0131(15) -0.0050(17)
C1 0.046(3) 0.075(4) 0.030(2) -0.003(2) 0.014(2) -0.020(3)
C2 0.107(5) 0.107(6) 0.062(4) -0.045(4) 0.049(4) -0.074(5)
C3 0.120(6) 0.091(5) 0.057(4) -0.039(4) 0.047(4) -0.072(4)
C4 0.050(3) 0.060(3) 0.035(3) -0.012(2) 0.014(2) -0.021(3)
C5 0.049(3) 0.046(3) 0.034(2) -0.013(2) 0.008(2) -0.007(2)
C6 0.041(3) 0.049(3) 0.026(2) -0.007(2) 0.0112(19) 0.002(2)
C7 0.060(4) 0.067(4) 0.038(3) -0.017(3) 0.020(2) -0.004(3)
C8 0.044(3) 0.066(4) 0.036(3) -0.016(2) 0.016(2) -0.011(3)
C9 0.032(2) 0.059(3) 0.021(2) -0.001(2) 0.0099(17) 0.001(2)
C10 0.033(3) 0.055(3) 0.027(2) 0.002(2) 0.0105(19) -0.003(2)
C11 0.063(4) 0.057(4) 0.039(3) -0.016(3) 0.013(3) -0.013(3)
C12 0.127(6) 0.056(4) 0.062(4) -0.021(3) 0.005(4) 0.006(4)
C13 0.191(10) 0.042(4) 0.068(5) -0.023(4) 0.028(6) -0.008(5)
C14 0.110(6) 0.083(5) 0.057(4) -0.026(4) 0.024(4) -0.041(5)
C15 0.077(5) 0.139(8) 0.091(6) -0.060(6) 0.002(4) -0.028(5)
C16 0.056(4) 0.094(5) 0.077(5) -0.039(4) 0.004(3) -0.017(4)
C17 0.168(11) 0.116(8) 0.059(5) -0.025(5) 0.038(6) -0.037(8)
O1 0.300(9) 0.060(3) 0.044(3) -0.014(2) 0.018(4) -0.050(5)
O2 0.150(8) 0.254(11) 0.221(10) -0.155(9) -0.020(7) -0.047(7)
C18 0.032(3) 0.061(3) 0.024(2) -0.005(2) 0.0106(18) -0.007(2)
C19 0.046(3) 0.070(4) 0.038(3) 0.023(3) 0.016(2) 0.007(3)
C20 0.038(3) 0.070(4) 0.032(2) 0.010(2) 0.015(2) 0.003(2)
C21 0.036(3) 0.052(3) 0.025(2) -0.001(2) 0.0109(18) 0.000(2)
C22 0.048(3) 0.071(4) 0.030(2) 0.016(2) 0.008(2) 0.003(3)
C23 0.025(3) 0.103(5) 0.041(3) 0.016(3) 0.007(2) -0.005(3)
C24 0.040(3) 0.040(3) 0.024(2) -0.0005(19) 0.0052(18) -0.002(2)
O3 0.037(2) 0.070(2) 0.0423(19) 0.0165(17) 0.0190(15) 0.0073(17)
O4 0.0403(19) 0.059(2) 0.0305(17) 0.0092(16) 0.0055(14) -0.0051(16)

loop_
_atom_type_symbol
_atom_type_description
_atom_type_scat_dispersion_real
_atom_type_scat_dispersion_imag
_atom_type_scat_source
C C 0.0033 0.0016 'International Tables Vol C Tables 4.2.6.8 and 6.1.1.4'
H H 0.0000 0.0000 'International Tables Vol C Tables 4.2.6.8 and 6.1.1.4'
N N 0.0061 0.0033 'International Tables Vol C Tables 4.2.6.8 and 6.1.1.4'
O O 0.0106 0.0060 'International Tables Vol C Tables 4.2.6.8 and 6.1.1.4'
Fe Fe 0.3463 0.8444 'International Tables Vol C Tables 4.2.6.8 and 6.1.1.4'
Ni Ni 0.3393 1.1124 'International Tables Vol C Tables 4.2.6.8 and 6.1.1.4'
Rb Rb -0.9393 2.9676 'International Tables Vol C Tables 4.2.6.8 and 6.1.1.4'

loop_
_geom_angle_atom_site_label_1
_geom_angle_atom_site_label_2
_geom_angle_atom_site_label_3
_geom_angle
_geom_angle_site_symmetry_1
_geom_angle_site_symmetry_3
O2 Rb1 O2 159.6(5) 7_656 8_355
O2 Rb1 O4 136.0(3) 7_656 6
O2 Rb1 O4 64.1(2) 8_355 6
O2 Rb1 O4 64.1(2) 7_656 5_556
O2 Rb1 O4 136.0(3) 8_355 5_556
O4 Rb1 O4 73.94(13) 6 5_556
O2 Rb1 O1 128.0(2) 7_656 7_556
O2 Rb1 O1 57.3(2) 8_355 7_556
O4 Rb1 O1 51.99(10) 6 7_556
O4 Rb1 O1 105.97(13) 5_556 7_556
O2 Rb1 O1 57.3(2) 7_656 8_455
O2 Rb1 O1 128.0(2) 8_355 8_455
O4 Rb1 O1 105.97(13) 6 8_455
O4 Rb1 O1 51.99(10) 5_556 8_455
O1 Rb1 O1 155.4(2) 7_556 8_455
O2 Rb1 Fe1 148.8(3) 7_656 5_456
O2 Rb1 Fe1 45.90(19) 8_355 5_456
O4 Rb1 Fe1 28.74(6) 6 5_456
O4 Rb1 Fe1 99.03(7) 5_556 5_456
O1 Rb1 Fe1 27.56(8) 7_556 5_456
O1 Rb1 Fe1 133.98(12) 8_455 5_456
O2 Rb1 Fe1 45.90(19) 7_656 5_556
O2 Rb1 Fe1 148.8(3) 8_355 5_556
O4 Rb1 Fe1 99.03(7) 6 5_556
O4 Rb1 Fe1 28.74(6) 5_556 5_556
O1 Rb1 Fe1 133.98(12) 7_556 5_556
O1 Rb1 Fe1 27.56(8) 8_455 5_556
Fe1 Rb1 Fe1 126.45(5) 5_456 5_556
N1 Ni1 N1 180.0(3) 5_656 .
N1 Ni1 N2 89.80(14) 5_656 5_656
N1 Ni1 N2 90.20(14) . 5_656
N1 Ni1 N2 90.20(14) 5_656 .
N1 Ni1 N2 89.80(14) . .
N2 Ni1 N2 180.00(8) 5_656 .
O1 Fe1 O1 107.5(4) 3_345 4_546
O1 Fe1 O4 109.7(3) 3_345 .
O1 Fe1 O4 90.7(3) 4_546 .
O1 Fe1 O4 90.7(3) 3_345 2_456
O1 Fe1 O4 109.7(3) 4_546 2_456
O4 Fe1 O4 145.6(2) . 2_456
O1 Fe1 O3 151.7(3) 3_345 2_456
O1 Fe1 O3 87.55(18) 4_546 2_456
O4 Fe1 O3 93.53(13) . 2_456
O4 Fe1 O3 61.31(13) 2_456 2_456
O1 Fe1 O3 87.55(18) 3_345 .
O1 Fe1 O3 151.7(3) 4_546 .
O4 Fe1 O3 61.31(13) . .
O4 Fe1 O3 93.53(13) 2_456 .
O3 Fe1 O3 89.78(19) 2_456 .
O1 Fe1 C24 98.2(2) 3_345 .
O1 Fe1 C24 121.6(3) 4_546 .
O4 Fe1 C24 30.89(14) . .
O4 Fe1 C24 121.67(16) 2_456 .
O3 Fe1 C24 93.61(14) 2_456 .
O3 Fe1 C24 30.50(13) . .
O1 Fe1 C24 121.6(3) 3_345 2_456
O1 Fe1 C24 98.2(2) 4_546 2_456
O4 Fe1 C24 121.67(16) . 2_456
O4 Fe1 C24 30.89(14) 2_456 2_456
O3 Fe1 C24 30.50(13) 2_456 2_456
O3 Fe1 C24 93.61(13) . 2_456
C24 Fe1 C24 111.4(2) . 2_456
O1 Fe1 Rb1 53.7(2) 3_345 5_456
O1 Fe1 Rb1 93.4(3) 4_546 5_456
O4 Fe1 Rb1 163.27(10) . 5_456
O4 Fe1 Rb1 46.25(10) 2_456 5_456
O3 Fe1 Rb1 102.83(9) 2_456 5_456
O3 Fe1 Rb1 114.60(9) . 5_456
C24 Fe1 Rb1 141.99(11) . 5_456
C24 Fe1 Rb1 73.74(11) 2_456 5_456
O1 Fe1 Rb1 93.4(3) 3_345 5_556
O1 Fe1 Rb1 53.7(2) 4_546 5_556
O4 Fe1 Rb1 46.25(10) . 5_556
O4 Fe1 Rb1 163.27(10) 2_456 5_556
O3 Fe1 Rb1 114.60(9) 2_456 5_556
O3 Fe1 Rb1 102.83(8) . 5_556
C24 Fe1 Rb1 73.74(11) . 5_556
C24 Fe1 Rb1 141.99(11) 2_456 5_556
Rb1 Fe1 Rb1 126.45(5) 5_456 5_556
C4 N1 C1 104.1(4) . .
C4 N1 Ni1 127.6(3) . .
C1 N1 Ni1 128.2(3) . .
C6 N2 C9 105.4(3) . .
C6 N2 Ni1 127.8(3) . .
C9 N2 Ni1 126.8(3) . .
C10 C1 N1 125.2(4) 5_656 .
C10 C1 C2 124.5(4) 5_656 .
N1 C1 C2 110.3(4) . .
C3 C2 C1 108.4(5) . .
C2 C3 C4 106.7(5) . .
C5 C4 N1 126.3(4) . .
C5 C4 C3 123.4(5) . .
N1 C4 C3 110.3(4) . .
C4 C5 C6 121.7(4) . .
C4 C5 C11 119.7(4) . .
C6 C5 C11 118.6(4) . .
N2 C6 C5 126.8(4) . .
N2 C6 C7 110.2(4) . .
C5 C6 C7 123.0(4) . .
C8 C7 C6 106.8(4) . .
C7 C8 C9 107.6(4) . .
N2 C9 C10 126.4(4) . .
N2 C9 C8 109.9(4) . .
C10 C9 C8 123.7(4) . .
C1 C10 C9 123.1(4) 5_656 .
C1 C10 C18 118.6(4) 5_656 .
C9 C10 C18 118.0(4) . .
C16 C11 C12 118.7(6) . .
C16 C11 C5 120.4(5) . .
C12 C11 C5 120.9(6) . .
C13 C12 C11 117.8(8) . .
C12 C13 C14 122.4(7) . .
C15 C14 C13 118.2(7) . .
C15 C14 C17 118.4(9) . .
C13 C14 C17 123.3(9) . .
C14 C15 C16 122.3(8) . .
C15 C16 C11 120.4(7) . .
O2 C17 O1 129.7(10) . .
O2 C17 C14 117.3(10) . .
O1 C17 C14 112.6(10) . .
C17 O1 Fe1 112.7(8) . 3_655
C17 O1 Rb1 121.3(5) . 7_556
Fe1 O1 Rb1 98.8(2) 3_655 7_556
C17 O2 Rb1 156.5(9) . 7_656
C23 C18 C19 119.3(4) . .
C23 C18 C10 120.4(4) . .
C19 C18 C10 120.3(4) . .
C18 C19 C20 120.0(5) . .
C21 C20 C19 120.1(5) . .
C20 C21 C22 120.3(4) . .
C20 C21 C24 121.5(4) . .
C22 C21 C24 118.1(4) . .
C23 C22 C21 119.1(5) . .
C18 C23 C22 121.1(5) . .
O3 C24 O4 117.8(4) . .
O3 C24 C21 121.5(4) . .
O4 C24 C21 120.4(4) . .
O3 C24 Fe1 62.2(2) . .
O4 C24 Fe1 55.9(2) . .
C21 C24 Fe1 169.1(3) . .
C24 O3 Fe1 87.3(3) . .
C24 O4 Fe1 93.2(3) . .
C24 O4 Rb1 143.1(3) . 5_556
Fe1 O4 Rb1 105.01(13) . 5_556

loop_
_geom_bond_atom_site_label_1
_geom_bond_atom_site_label_2
_geom_bond_distance
_geom_bond_site_symmetry_2
Rb1 O2 2.794(9) 7_656
Rb1 O2 2.794(9) 8_355
Rb1 O4 3.085(4) 6
Rb1 O4 3.085(4) 5_556
Rb1 O1 3.362(8) 7_556
Rb1 O1 3.362(8) 8_455
Rb1 Fe1 4.1254(15) 5_456
Rb1 Fe1 4.1254(15) 5_556
Ni1 N1 1.964(4) 5_656
Ni1 N1 1.964(4) .
Ni1 N2 1.979(3) 5_656
Ni1 N2 1.979(3) .
Fe1 O1 1.932(5) 3_345
Fe1 O1 1.932(5) 4_546
Fe1 O4 2.054(3) .
Fe1 O4 2.054(3) 2_456
Fe1 O3 2.193(3) 2_456
Fe1 O3 2.193(3) .
Fe1 C24 2.477(4) .
Fe1 C24 2.477(4) 2_456
Fe1 Rb1 4.1254(15) 5_456
Fe1 Rb1 4.1254(15) 5_556
N1 C4 1.392(6) .
N1 C1 1.395(5) .
N2 C6 1.355(6) .
N2 C9 1.387(5) .
C1 C10 1.380(7) 5_656
C1 C2 1.421(7) .
C2 C3 1.332(8) .
C3 C4 1.446(7) .
C4 C5 1.378(6) .
C5 C6 1.404(7) .
C5 C11 1.508(7) .
C6 C7 1.454(6) .
C7 C8 1.327(7) .
C8 C9 1.430(6) .
C9 C10 1.391(7) .
C10 C1 1.380(7) 5_656
C10 C18 1.509(6) .
C11 C16 1.396(9) .
C11 C12 1.437(8) .
C12 C13 1.390(10) .
C13 C14 1.407(12) .
C14 C15 1.348(11) .
C14 C17 1.547(12) .
C15 C16 1.387(9) .
C17 O2 1.241(13) .
C17 O1 1.308(12) .
O1 Fe1 1.932(5) 3_655
O1 Rb1 3.362(8) 7_556
O2 Rb1 2.794(9) 7_656
C18 C23 1.380(7) .
C18 C19 1.405(7) .
C19 C20 1.406(6) .
C20 C21 1.373(7) .
C21 C22 1.412(7) .
C21 C24 1.497(6) .
C22 C23 1.397(6) .
C24 O3 1.259(5) .
C24 O4 1.274(5) .
O4 Rb1 3.085(4) 5_556
